data_4302976
loop_
_publ_author_name
'Yun Xiong'
'Shenglai Yao'
'Eckhard Bill'
'Matthias Driess'

_publ_contact_author_address
;Technische Universit\"at Berlin,
Institute of Chemistry
Strasse des 17. Juni 136, D-10623 Berlin, Germany
;
_publ_contact_author_email matthias.driess@tu-berlin.de
_publ_contact_author_fax +49(0)30-314-29732
_publ_contact_author_name 'Matthias Driess'
_publ_contact_author_phone +49(0)30-314-29731
_publ_section_title
;
Side-on Coordination of a P-P Bond in Heterobinuclear Tetraphosphorus
Complexes with a [Si(\m,\h2:2-P4)Ni] Core and Nickel(I) Centers
;
_journal_name_full 'Inorganic Chemistry'
_journal_page_first 7522
_journal_page_last 7524
_journal_paper_doi 10.1021/ic901088c
_journal_volume 48
_journal_year 2009
_chemical_formula_sum 'C57 H73 N4 Ni P4 Si'
_chemical_formula_weight 1024.87
_chemical_name_systematic
; 
 ? 
;
_space_group_IT_number 2
_symmetry_cell_setting triclinic
_symmetry_space_group_name_Hall '-P 1'
_symmetry_space_group_name_H-M 'P -1'
_atom_sites_solution_hydrogens geom
_atom_sites_solution_primary direct
_atom_sites_solution_secondary difmap
_audit_creation_method
;
CrysAlis RED, Oxford Diffraction Ltd.,
Version 1.171.31.8 (release 12-01-2007 CrysAlis171 .NET)
(compiled Jan 12 2007,17:49:11)
;
_cell_angle_alpha 103.376(2)
_cell_angle_beta 91.552(3)
_cell_angle_gamma 104.134(3)
_cell_formula_units_Z 4
_cell_length_a 12.6663(5)
_cell_length_b 21.3605(5)
_cell_length_c 22.2147(7)
_cell_measurement_reflns_used 12405
_cell_measurement_temperature 150(2)
_cell_measurement_theta_max 32.4954
_cell_measurement_theta_min 2.9521
_cell_volume 5648.0(3)
_computing_cell_refinement
;
CrysAlis RED, Oxford Diffraction Ltd.,
Version 1.171.31.8 (release 12-01-2007 CrysAlis171 .NET)
(compiled Jan 12 2007,17:49:11)
;
_computing_data_collection
;
CrysAlis CCD, Oxford Diffraction Ltd.,
Version 1.171.31.8 (release 12-01-2007 CrysAlis171 .NET)
(compiled Jan 12 2007,17:49:11)
;
_computing_data_reduction
;
CrysAlis RED, Oxford Diffraction Ltd.,
Version 1.171.31.8 (release 12-01-2007 CrysAlis171 .NET)
(compiled Jan 12 2007,17:49:11)
;
_computing_publication_material 'SHELXL-97 (Sheldrick, 1997)'
_computing_structure_refinement 'SHELXL-97 (Sheldrick, 1997)'
_computing_structure_solution 'SHELXS-97 (Sheldrick, 1990)'
_diffrn_ambient_temperature 150(2)
_diffrn_measured_fraction_theta_full 0.991
_diffrn_measured_fraction_theta_max 0.991
_diffrn_measurement_device_type 'Oxford Diffraction Xcalibur S Sapphire'
_diffrn_measurement_method \w
_diffrn_radiation_monochromator graphite
_diffrn_radiation_source 'Enhance (Mo) X-ray Source'
_diffrn_radiation_type MoK\a
_diffrn_radiation_wavelength 0.71073
_diffrn_reflns_av_R_equivalents 0.0631
_diffrn_reflns_av_sigmaI/netI 0.1234
_diffrn_reflns_limit_h_max 15
_diffrn_reflns_limit_h_min -15
_diffrn_reflns_limit_k_max 25
_diffrn_reflns_limit_k_min -25
_diffrn_reflns_limit_l_max 26
_diffrn_reflns_limit_l_min -26
_diffrn_reflns_number 44446
_diffrn_reflns_theta_full 25.00
_diffrn_reflns_theta_max 25.00
_diffrn_reflns_theta_min 3.04
_exptl_absorpt_coefficient_mu 0.517
_exptl_absorpt_correction_T_max 1.00000
_exptl_absorpt_correction_T_min 0.96780
_exptl_absorpt_correction_type multi-scan
_exptl_absorpt_process_details
;
CrysAlis RED, Oxford Diffraction Ltd.,
Version 1.171.32.24 (release 21-04-2008 CrysAlis171 .NET)
(compiled Apr 21 2008,18:23:10)
Empirical absorption correction using spherical harmonics,
 implemented in SCALE3 ABSPACK scaling algorithm.
;
_exptl_crystal_colour red
_exptl_crystal_density_diffrn 1.205
_exptl_crystal_density_method 'not measured'
_exptl_crystal_description prism
_exptl_crystal_F_000 2180
_exptl_crystal_size_max 0.23
_exptl_crystal_size_mid 0.13
_exptl_crystal_size_min 0.10
_refine_diff_density_max 0.832
_refine_diff_density_min -0.357
_refine_diff_density_rms 0.069
_refine_ls_extinction_method none
_refine_ls_goodness_of_fit_ref 0.972
_refine_ls_hydrogen_treatment constr
_refine_ls_matrix_type full
_refine_ls_number_parameters 1248
_refine_ls_number_reflns 19717
_refine_ls_number_restraints 21
_refine_ls_restrained_S_all 0.972
_refine_ls_R_factor_all 0.1177
_refine_ls_R_factor_gt 0.0597
_refine_ls_shift/su_max 0.001
_refine_ls_shift/su_mean 0.000
_refine_ls_structure_factor_coef Fsqd
_refine_ls_weighting_details 'calc w=1/[\s^2^(Fo^2^)+(0.0500P)^2^+0.0000P] where P=(Fo^2^+2Fc^2^)/3'
_refine_ls_weighting_scheme calc
_refine_ls_wR_factor_gt 0.1092
_refine_ls_wR_factor_ref 0.1221
_reflns_number_gt 12004
_reflns_number_total 19717
_reflns_threshold_expression >2sigma(I)
_cod_data_source_file ic901088c_si_001_1.cif
_cod_data_source_block 3b
_cod_database_code 4302976

loop_
_symmetry_equiv_pos_as_xyz
'x, y, z'
'-x, -y, -z'

loop_
_atom_site_label
_atom_site_type_symbol
_atom_site_fract_x
_atom_site_fract_y
_atom_site_fract_z
_atom_site_U_iso_or_equiv
_atom_site_adp_type
_atom_site_occupancy
_atom_site_symmetry_multiplicity
_atom_site_calc_flag
_atom_site_refinement_flags
_atom_site_disorder_assembly
_atom_site_disorder_group
Ni1 Ni 0.40154(4) 0.39884(2) 0.25346(2) 0.01887(13) Uani 1 1 d . . .
Ni2 Ni 0.99967(4) 0.61738(2) 0.24367(3) 0.02210(14) Uani 1 1 d . . .
P1 P 0.38689(10) 0.26571(5) 0.13808(6) 0.0301(3) Uani 1 1 d . . .
P2 P 0.40568(9) 0.24061(5) 0.27018(5) 0.0241(3) Uani 1 1 d . . .
P3 P 0.49465(9) 0.32086(5) 0.22598(6) 0.0248(3) Uani 1 1 d . . .
P4 P 0.30320(9) 0.29216(5) 0.22504(6) 0.0242(3) Uani 1 1 d . . .
P5 P 1.15006(9) 0.72812(5) 0.36389(6) 0.0261(3) Uani 1 1 d . . .
P6 P 1.09601(9) 0.78727(5) 0.25490(6) 0.0265(3) Uani 1 1 d . . .
P7 P 1.15728(9) 0.69786(5) 0.26052(6) 0.0239(3) Uani 1 1 d . . .
P8 P 0.99642(9) 0.71585(5) 0.30494(6) 0.0261(3) Uani 1 1 d . . .
Si1 Si 0.39029(9) 0.17570(5) 0.17396(6) 0.0207(3) Uani 1 1 d . . .
Si2 Si 1.18845(9) 0.83163(5) 0.34926(5) 0.0183(3) Uani 1 1 d . . .
N1 N 1.3247(3) 0.87258(14) 0.35238(16) 0.0192(8) Uani 1 1 d . . .
N2 N 1.1352(2) 0.88755(15) 0.40107(16) 0.0203(8) Uani 1 1 d . . .
N3 N 0.9657(3) 0.58005(16) 0.15635(16) 0.0246(8) Uani 1 1 d . . .
N4 N 0.9138(3) 0.54254(15) 0.26779(15) 0.0181(7) Uani 1 1 d . . .
N5 N 0.4966(3) 0.13904(15) 0.15503(16) 0.0226(8) Uani 1 1 d . . .
N6 N 0.2745(3) 0.10979(15) 0.15438(17) 0.0279(9) Uani 1 1 d . . .
N7 N 0.3809(2) 0.47507(14) 0.23021(15) 0.0167(7) Uani 1 1 d . . .
N8 N 0.4161(3) 0.43837(15) 0.34120(15) 0.0198(8) Uani 1 1 d . . .
C1 C 0.5689(4) 0.0472(2) 0.1027(3) 0.0453(14) Uani 1 1 d . . .
H1A H 0.5571 0.0024 0.0796 0.054 Uiso 1 1 calc R . .
H1B H 0.6413 0.0743 0.1147 0.054 Uiso 1 1 calc R . .
C2 C 0.4819(4) 0.0728(2) 0.1186(2) 0.0289(11) Uani 1 1 d . . .
C3 C 0.3734(4) 0.0330(2) 0.1011(2) 0.0310(11) Uani 1 1 d . . .
H3 H 0.3667 -0.0095 0.0739 0.037 Uiso 1 1 calc R . .
C4 C 0.2770(4) 0.0471(2) 0.1177(2) 0.0325(11) Uani 1 1 d . . .
C5 C 0.1728(4) -0.0032(2) 0.0961(3) 0.0528(15) Uani 1 1 d . . .
H5A H 0.1339 0.0095 0.0640 0.079 Uiso 1 1 calc R . .
H5B H 0.1280 -0.0060 0.1312 0.079 Uiso 1 1 calc R . .
H5C H 0.1871 -0.0466 0.0788 0.079 Uiso 1 1 calc R . .
C6 C 0.6077(3) 0.17776(18) 0.1769(2) 0.0256(10) Uani 1 1 d . . .
C7 C 0.6519(4) 0.1781(2) 0.2354(2) 0.0321(11) Uani 1 1 d . . .
C8 C 0.7565(4) 0.2179(2) 0.2567(3) 0.0414(13) Uani 1 1 d . . .
H8 H 0.7859 0.2196 0.2970 0.050 Uiso 1 1 calc R . .
C9 C 0.8185(4) 0.2548(2) 0.2210(3) 0.0480(15) Uani 1 1 d . . .
H9 H 0.8900 0.2816 0.2363 0.058 Uiso 1 1 calc R . .
C10 C 0.7752(4) 0.2521(2) 0.1629(3) 0.0382(13) Uani 1 1 d . . .
H10 H 0.8190 0.2765 0.1378 0.046 Uiso 1 1 calc R . .
C11 C 0.6700(4) 0.2150(2) 0.1393(2) 0.0323(12) Uani 1 1 d . . .
C12 C 0.6293(4) 0.2133(2) 0.0744(2) 0.0452(14) Uani 1 1 d . . .
H12 H 0.5497 0.1899 0.0676 0.054 Uiso 1 1 calc R . .
C13 C 0.6438(5) 0.2846(3) 0.0651(3) 0.0664(18) Uani 1 1 d . . .
H13A H 0.6130 0.3110 0.0988 0.100 Uiso 1 1 calc R . .
H13B H 0.6058 0.2821 0.0252 0.100 Uiso 1 1 calc R . .
H13C H 0.7218 0.3057 0.0652 0.100 Uiso 1 1 calc R . .
C14 C 0.6895(6) 0.1753(3) 0.0256(3) 0.083(2) Uani 1 1 d . . .
H14A H 0.7670 0.1991 0.0300 0.124 Uiso 1 1 calc R . .
H14B H 0.6576 0.1721 -0.0161 0.124 Uiso 1 1 calc R . .
H14C H 0.6822 0.1304 0.0315 0.124 Uiso 1 1 calc R . .
C15 C 0.5946(4) 0.1323(2) 0.2749(2) 0.0391(13) Uani 1 1 d . . .
H15 H 0.5182 0.1107 0.2559 0.047 Uiso 1 1 calc R . .
C16 C 0.5897(4) 0.1691(3) 0.3422(2) 0.0571(16) Uani 1 1 d . . .
H16A H 0.5514 0.1375 0.3650 0.086 Uiso 1 1 calc R . .
H16B H 0.5506 0.2035 0.3428 0.086 Uiso 1 1 calc R . .
H16C H 0.6642 0.1899 0.3619 0.086 Uiso 1 1 calc R . .
C17 C 0.6544(4) 0.0775(2) 0.2737(3) 0.0486(14) Uani 1 1 d . . .
H17A H 0.7305 0.0979 0.2907 0.073 Uiso 1 1 calc R . .
H17B H 0.6526 0.0518 0.2308 0.073 Uiso 1 1 calc R . .
H17C H 0.6182 0.0478 0.2989 0.073 Uiso 1 1 calc R . .
C18 C 0.1767(3) 0.11824(19) 0.1843(2) 0.0292(11) Uani 1 1 d . . .
C19 C 0.1637(4) 0.1049(2) 0.2436(3) 0.0375(13) Uani 1 1 d . . .
C20 C 0.0728(4) 0.1163(2) 0.2732(3) 0.0515(15) Uani 1 1 d . . .
H20 H 0.0622 0.1071 0.3127 0.062 Uiso 1 1 calc R . .
C21 C -0.0025(4) 0.1406(3) 0.2460(4) 0.0652(19) Uani 1 1 d . . .
H21 H -0.0634 0.1492 0.2674 0.078 Uiso 1 1 calc R . .
C22 C 0.0101(4) 0.1523(2) 0.1882(3) 0.0541(16) Uani 1 1 d . . .
H22 H -0.0431 0.1686 0.1701 0.065 Uiso 1 1 calc R . .
C23 C 0.0975(4) 0.1414(2) 0.1554(3) 0.0404(13) Uani 1 1 d . . .
C24 C 0.1027(4) 0.1528(2) 0.0905(3) 0.0472(14) Uani 1 1 d . . .
H24 H 0.1737 0.1464 0.0752 0.057 Uiso 1 1 calc R . .
C25 C 0.0954(5) 0.2235(2) 0.0879(3) 0.0613(17) Uani 1 1 d . . .
H25A H 0.0223 0.2285 0.0972 0.092 Uiso 1 1 calc R . .
H25B H 0.1094 0.2299 0.0463 0.092 Uiso 1 1 calc R . .
H25C H 0.1501 0.2568 0.1187 0.092 Uiso 1 1 calc R . .
C26 C 0.0093(5) 0.1026(3) 0.0454(3) 0.081(2) Uani 1 1 d . . .
H26A H 0.0144 0.0572 0.0438 0.122 Uiso 1 1 calc R . .
H26B H 0.0152 0.1108 0.0039 0.122 Uiso 1 1 calc R . .
H26C H -0.0612 0.1079 0.0599 0.122 Uiso 1 1 calc R . .
C27 C 0.2414(4) 0.0752(2) 0.2740(2) 0.0389(13) Uani 1 1 d . . .
H27 H 0.3098 0.0806 0.2521 0.047 Uiso 1 1 calc R . .
C28 C 0.2728(5) 0.1090(2) 0.3432(3) 0.0574(16) Uani 1 1 d . . .
H28A H 0.2967 0.1573 0.3487 0.086 Uiso 1 1 calc R . .
H28B H 0.3325 0.0932 0.3582 0.086 Uiso 1 1 calc R . .
H28C H 0.2094 0.0980 0.3667 0.086 Uiso 1 1 calc R . .
C29 C 0.1924(5) 0.0001(2) 0.2672(3) 0.0605(17) Uani 1 1 d . . .
H29A H 0.1235 -0.0066 0.2868 0.091 Uiso 1 1 calc R . .
H29B H 0.2438 -0.0178 0.2875 0.091 Uiso 1 1 calc R . .
H29C H 0.1787 -0.0229 0.2231 0.091 Uiso 1 1 calc R . .
C30 C 0.3705(4) 0.59057(18) 0.2416(2) 0.0287(11) Uani 1 1 d . . .
H30A H 0.4085 0.5918 0.2039 0.043 Uiso 1 1 calc R . .
H30B H 0.3983 0.6331 0.2725 0.043 Uiso 1 1 calc R . .
H30C H 0.2920 0.5831 0.2316 0.043 Uiso 1 1 calc R . .
C31 C 0.3903(3) 0.53479(18) 0.26766(19) 0.0173(9) Uani 1 1 d . . .
C32 C 0.4166(3) 0.54803(19) 0.33163(19) 0.0218(10) Uani 1 1 d . . .
H32 H 0.4323 0.5934 0.3540 0.026 Uiso 1 1 calc R . .
C33 C 0.4222(3) 0.50154(19) 0.36649(19) 0.0206(9) Uani 1 1 d . . .
C34 C 0.4364(4) 0.5268(2) 0.43622(19) 0.0297(11) Uani 1 1 d . . .
H34A H 0.3776 0.5001 0.4545 0.045 Uiso 1 1 calc R . .
H34B H 0.4336 0.5735 0.4475 0.045 Uiso 1 1 calc R . .
H34C H 0.5071 0.5233 0.4520 0.045 Uiso 1 1 calc R . .
C35 C 0.3331(3) 0.45859(18) 0.16707(19) 0.0204(9) Uani 1 1 d . . .
C36 C 0.4002(3) 0.4516(2) 0.1188(2) 0.0251(10) Uani 1 1 d . . .
C37 C 0.3519(4) 0.4302(2) 0.0585(2) 0.0393(12) Uani 1 1 d . . .
H37 H 0.3967 0.4254 0.0250 0.047 Uiso 1 1 calc R . .
C38 C 0.2395(4) 0.4157(2) 0.0457(2) 0.0420(13) Uani 1 1 d . . .
H38 H 0.2077 0.4004 0.0040 0.050 Uiso 1 1 calc R . .
C39 C 0.1745(4) 0.4236(2) 0.0942(2) 0.0357(12) Uani 1 1 d . . .
H39 H 0.0977 0.4144 0.0854 0.043 Uiso 1 1 calc R . .
C40 C 0.2191(3) 0.44485(19) 0.1557(2) 0.0259(10) Uani 1 1 d . . .
C41 C 0.1444(3) 0.4512(2) 0.2067(2) 0.0311(11) Uani 1 1 d . . .
H41A H 0.1017 0.4829 0.2010 0.037 Uiso 1 1 calc R . .
H41B H 0.1892 0.4703 0.2470 0.037 Uiso 1 1 calc R . .
C42 C 0.0650(4) 0.3852(2) 0.2092(2) 0.0399(13) Uani 1 1 d . . .
H42A H 0.0191 0.3663 0.1698 0.060 Uiso 1 1 calc R . .
H42B H 0.0187 0.3930 0.2433 0.060 Uiso 1 1 calc R . .
H42C H 0.1065 0.3539 0.2160 0.060 Uiso 1 1 calc R . .
C43 C 0.5231(4) 0.4671(2) 0.1331(2) 0.0378(12) Uani 1 1 d . . .
H43A H 0.5489 0.5138 0.1576 0.045 Uiso 1 1 calc R . .
H43B H 0.5378 0.4384 0.1598 0.045 Uiso 1 1 calc R . .
C44 C 0.5901(5) 0.4582(3) 0.0786(3) 0.0724(19) Uani 1 1 d . . .
H44A H 0.5697 0.4114 0.0554 0.109 Uiso 1 1 calc R . .
H44B H 0.6678 0.4713 0.0934 0.109 Uiso 1 1 calc R . .
H44C H 0.5767 0.4862 0.0515 0.109 Uiso 1 1 calc R . .
C45 C 0.4084(3) 0.39151(18) 0.37937(17) 0.0183(9) Uani 1 1 d . . .
C46 C 0.5046(3) 0.37841(18) 0.40088(18) 0.0217(10) Uani 1 1 d . . .
C47 C 0.4936(4) 0.32902(19) 0.43349(19) 0.0268(10) Uani 1 1 d . . .
H47 H 0.5569 0.3187 0.4482 0.032 Uiso 1 1 calc R . .
C48 C 0.3912(4) 0.2949(2) 0.4446(2) 0.0303(11) Uani 1 1 d . . .
H48 H 0.3850 0.2613 0.4667 0.036 Uiso 1 1 calc R . .
C49 C 0.2990(4) 0.3088(2) 0.4242(2) 0.0292(11) Uani 1 1 d . . .
H49 H 0.2296 0.2850 0.4327 0.035 Uiso 1 1 calc R . .
C50 C 0.3053(3) 0.35762(19) 0.39112(19) 0.0241(10) Uani 1 1 d . . .
C51 C 0.2041(3) 0.3750(2) 0.3688(2) 0.0294(11) Uani 1 1 d . . .
H51A H 0.1982 0.4170 0.3971 0.035 Uiso 1 1 calc R . .
H51B H 0.2146 0.3836 0.3271 0.035 Uiso 1 1 calc R . .
C52 C 0.0968(4) 0.3231(2) 0.3647(3) 0.0502(14) Uani 1 1 d . . .
H52A H 0.0991 0.2821 0.3345 0.075 Uiso 1 1 calc R . .
H52B H 0.0368 0.3398 0.3514 0.075 Uiso 1 1 calc R . .
H52C H 0.0851 0.3139 0.4055 0.075 Uiso 1 1 calc R . .
C53 C 0.6145(3) 0.4164(2) 0.3879(2) 0.0333(11) Uani 1 1 d . . .
H53A H 0.6252 0.4639 0.4094 0.040 Uiso 1 1 calc R . .
H53B H 0.6130 0.4136 0.3427 0.040 Uiso 1 1 calc R . .
C54 C 0.7123(4) 0.3945(3) 0.4064(2) 0.0484(14) Uani 1 1 d . . .
H54A H 0.7150 0.3964 0.4509 0.073 Uiso 1 1 calc R . .
H54B H 0.7791 0.4241 0.3975 0.073 Uiso 1 1 calc R . .
H54C H 0.7065 0.3488 0.3828 0.073 Uiso 1 1 calc R . .
C55 C 1.4814(4) 0.9687(2) 0.3864(2) 0.0377(12) Uani 1 1 d . . .
H55A H 1.5265 0.9451 0.3622 0.045 Uiso 1 1 calc R . .
H55B H 1.5115 1.0131 0.4101 0.045 Uiso 1 1 calc R . .
C56 C 1.3730(3) 0.93881(18) 0.38714(19) 0.0208(10) Uani 1 1 d . . .
C57 C 1.3039(3) 0.97446(18) 0.4226(2) 0.0247(10) Uani 1 1 d . . .
H57 H 1.3383 1.0192 0.4439 0.030 Uiso 1 1 calc R . .
C58 C 1.1960(3) 0.95316(19) 0.4300(2) 0.0237(10) Uani 1 1 d . . .
C59 C 1.1395(4) 0.9989(2) 0.4674(2) 0.0392(12) Uani 1 1 d . . .
H59A H 1.1934 1.0391 0.4907 0.059 Uiso 1 1 calc R . .
H59B H 1.0971 0.9770 0.4965 0.059 Uiso 1 1 calc R . .
H59C H 1.0903 1.0111 0.4400 0.059 Uiso 1 1 calc R . .
C60 C 1.3988(3) 0.83572(18) 0.3221(2) 0.0208(10) Uani 1 1 d . . .
C61 C 1.4521(3) 0.80382(18) 0.3562(2) 0.0228(10) Uani 1 1 d . . .
C62 C 1.5259(3) 0.7707(2) 0.3271(2) 0.0333(12) Uani 1 1 d . . .
H62 H 1.5644 0.7495 0.3499 0.040 Uiso 1 1 calc R . .
C63 C 1.5439(4) 0.7681(2) 0.2661(2) 0.0400(13) Uani 1 1 d . . .
H63 H 1.5942 0.7450 0.2469 0.048 Uiso 1 1 calc R . .
C64 C 1.4889(4) 0.7990(2) 0.2329(2) 0.0346(12) Uani 1 1 d . . .
H64 H 1.5021 0.7969 0.1906 0.042 Uiso 1 1 calc R . .
C65 C 1.4146(3) 0.83341(19) 0.2592(2) 0.0250(10) Uani 1 1 d . . .
C66 C 1.3584(4) 0.8683(2) 0.2208(2) 0.0316(11) Uani 1 1 d . . .
H66 H 1.2958 0.8798 0.2434 0.038 Uiso 1 1 calc R . .
C67 C 1.4362(5) 0.9334(3) 0.2154(3) 0.0659(18) Uani 1 1 d . . .
H67A H 1.4585 0.9631 0.2569 0.099 Uiso 1 1 calc R . .
H67B H 1.3991 0.9548 0.1899 0.099 Uiso 1 1 calc R . .
H67C H 1.5009 0.9240 0.1959 0.099 Uiso 1 1 calc R . .
C68 C 1.3122(4) 0.8246(3) 0.1569(2) 0.0525(15) Uani 1 1 d . . .
H68A H 1.3723 0.8189 0.1311 0.079 Uiso 1 1 calc R . .
H68B H 1.2645 0.8456 0.1375 0.079 Uiso 1 1 calc R . .
H68C H 1.2700 0.7809 0.1610 0.079 Uiso 1 1 calc R . .
C69 C 1.4356(4) 0.8053(2) 0.4240(2) 0.0302(11) Uani 1 1 d . . .
H69 H 1.3711 0.8237 0.4345 0.036 Uiso 1 1 calc R . .
C70 C 1.5338(4) 0.8509(2) 0.4679(2) 0.0476(14) Uani 1 1 d . . .
H70A H 1.5989 0.8348 0.4582 0.071 Uiso 1 1 calc R . .
H70B H 1.5190 0.8509 0.5109 0.071 Uiso 1 1 calc R . .
H70C H 1.5462 0.8964 0.4625 0.071 Uiso 1 1 calc R . .
C71 C 1.4103(4) 0.7359(2) 0.4364(3) 0.0479(14) Uani 1 1 d . . .
H71A H 1.3499 0.7061 0.4070 0.072 Uiso 1 1 calc R . .
H71B H 1.3897 0.7385 0.4789 0.072 Uiso 1 1 calc R . .
H71C H 1.4752 0.7185 0.4312 0.072 Uiso 1 1 calc R . .
C72 C 1.0302(3) 0.86190(19) 0.4236(2) 0.0242(10) Uani 1 1 d . . .
C73 C 1.0306(4) 0.8345(2) 0.4758(2) 0.0334(11) Uani 1 1 d . . .
C74 C 0.9298(4) 0.8098(3) 0.4964(3) 0.0522(15) Uani 1 1 d . . .
H74 H 0.9272 0.7920 0.5319 0.063 Uiso 1 1 calc R . .
C75 C 0.8341(4) 0.8103(3) 0.4666(3) 0.0611(18) Uani 1 1 d . . .
H75 H 0.7663 0.7926 0.4814 0.073 Uiso 1 1 calc R . .
C76 C 0.8352(4) 0.8362(2) 0.4155(3) 0.0430(13) Uani 1 1 d . . .
H76 H 0.7679 0.8359 0.3953 0.052 Uiso 1 1 calc R . .
C77 C 0.9333(3) 0.8629(2) 0.3926(2) 0.0267(10) Uani 1 1 d . . .
C78 C 0.9304(4) 0.8920(2) 0.3363(2) 0.0312(11) Uani 1 1 d . . .
H78 H 1.0056 0.9009 0.3220 0.037 Uiso 1 1 calc R . .
C79 C 0.8974(5) 0.9579(2) 0.3523(3) 0.0561(16) Uani 1 1 d . . .
H79A H 0.8236 0.9502 0.3661 0.084 Uiso 1 1 calc R . .
H79B H 0.8987 0.9757 0.3154 0.084 Uiso 1 1 calc R . .
H79C H 0.9490 0.9898 0.3855 0.084 Uiso 1 1 calc R . .
C80 C 0.8514(4) 0.8441(2) 0.2816(2) 0.0495(14) Uani 1 1 d . . .
H80A H 0.8636 0.7995 0.2749 0.074 Uiso 1 1 calc R . .
H80B H 0.8647 0.8603 0.2440 0.074 Uiso 1 1 calc R . .
H80C H 0.7758 0.8422 0.2913 0.074 Uiso 1 1 calc R . .
C81 C 1.1347(4) 0.8316(2) 0.5093(2) 0.0341(11) Uani 1 1 d . . .
H81 H 1.1929 0.8351 0.4798 0.041 Uiso 1 1 calc R . .
C82 C 1.1723(5) 0.8908(3) 0.5658(2) 0.0617(17) Uani 1 1 d . . .
H82A H 1.1845 0.9324 0.5524 0.093 Uiso 1 1 calc R . .
H82B H 1.2405 0.8884 0.5860 0.093 Uiso 1 1 calc R . .
H82C H 1.1160 0.8894 0.5952 0.093 Uiso 1 1 calc R . .
C83 C 1.1242(4) 0.7664(2) 0.5287(2) 0.0497(14) Uani 1 1 d . . .
H83A H 1.0810 0.7664 0.5646 0.075 Uiso 1 1 calc R . .
H83B H 1.1971 0.7622 0.5397 0.075 Uiso 1 1 calc R . .
H83C H 1.0877 0.7289 0.4941 0.075 Uiso 1 1 calc R . .
C84 C 0.7979(3) 0.42916(19) 0.2549(2) 0.0283(11) Uani 1 1 d . . .
H84A H 0.8386 0.4259 0.2917 0.043 Uiso 1 1 calc R . .
H84B H 0.7835 0.3869 0.2233 0.043 Uiso 1 1 calc R . .
H84C H 0.7284 0.4389 0.2664 0.043 Uiso 1 1 calc R . .
C85 C 0.8641(3) 0.48412(19) 0.22908(19) 0.0207(9) Uani 1 1 d . . .
C86 C 0.8720(3) 0.47137(19) 0.1650(2) 0.0221(10) Uani 1 1 d . . .
H86 H 0.8457 0.4263 0.1421 0.027 Uiso 1 1 calc R . .
C87 C 0.9144(3) 0.5179(2) 0.1309(2) 0.0256(10) Uani 1 1 d . . .
C88 C 0.8954(4) 0.4930(2) 0.06056(19) 0.0341(11) Uani 1 1 d . . .
H88A H 0.8390 0.5111 0.0451 0.051 Uiso 1 1 calc R . .
H88B H 0.8713 0.4442 0.0493 0.051 Uiso 1 1 calc R . .
H88C H 0.9635 0.5076 0.0420 0.051 Uiso 1 1 calc R . .
C89 C 0.9955(3) 0.6274(2) 0.1189(2) 0.0273(11) Uani 1 1 d . . .
C90 C 0.9235(4) 0.6666(2) 0.1126(2) 0.0357(12) Uani 1 1 d . B .
C91 C 0.9539(4) 0.7140(2) 0.0787(2) 0.0397(13) Uani 1 1 d . . .
H91 H 0.9067 0.7412 0.0740 0.048 Uiso 1 1 calc R . .
C92 C 1.0505(4) 0.7222(2) 0.0520(2) 0.0435(13) Uani 1 1 d . . .
H92 H 1.0693 0.7544 0.0282 0.052 Uiso 1 1 calc R . .
C93 C 1.1210(4) 0.6839(2) 0.0593(2) 0.0326(11) Uani 1 1 d . . .
H93 H 1.1883 0.6904 0.0408 0.039 Uiso 1 1 calc R . .
C94 C 1.0954(3) 0.63623(19) 0.09314(19) 0.0240(10) Uani 1 1 d . . .
C95 C 1.1707(3) 0.5936(2) 0.1020(2) 0.0285(11) Uani 1 1 d . . .
H95A H 1.1385 0.5479 0.0764 0.034 Uiso 1 1 calc R . .
H95B H 1.1729 0.5913 0.1460 0.034 Uiso 1 1 calc R . .
C96 C 1.2878(4) 0.6162(2) 0.0859(2) 0.0426(13) Uani 1 1 d . . .
H96A H 1.2877 0.6162 0.0418 0.064 Uiso 1 1 calc R . .
H96B H 1.3296 0.5857 0.0944 0.064 Uiso 1 1 calc R . .
H96C H 1.3215 0.6613 0.1111 0.064 Uiso 1 1 calc R . .
C97 C 0.8172(5) 0.6571(3) 0.1419(3) 0.0686(18) Uani 1 1 d DU . .
H97A H 0.7817 0.6088 0.1315 0.082 Uiso 1 1 calc R A 1
H97B H 0.8347 0.6712 0.1875 0.082 Uiso 1 1 calc R A 1
C98A C 0.7373(6) 0.6901(4) 0.1270(4) 0.071(3) Uani 0.756(9) 1 d PDU B 1
H98A H 0.7240 0.6811 0.0818 0.107 Uiso 0.756(9) 1 calc PR B 1
H98B H 0.7644 0.7381 0.1445 0.107 Uiso 0.756(9) 1 calc PR B 1
H98C H 0.6689 0.6733 0.1445 0.107 Uiso 0.756(9) 1 calc PR B 1
C98B C 0.7169(14) 0.6196(11) 0.1221(11) 0.063(5) Uani 0.244(9) 1 d PDU B 2
H98D H 0.6656 0.6332 0.1514 0.094 Uiso 0.244(9) 1 calc PR B 2
H98E H 0.7149 0.5728 0.1191 0.094 Uiso 0.244(9) 1 calc PR B 2
H98F H 0.6964 0.6249 0.0811 0.094 Uiso 0.244(9) 1 calc PR B 2
C99 C 0.8861(3) 0.55641(18) 0.3306(2) 0.0200(9) Uani 1 1 d . . .
C100 C 0.9620(3) 0.55813(19) 0.3783(2) 0.0228(10) Uani 1 1 d . . .
C101 C 0.9361(4) 0.5753(2) 0.4397(2) 0.0342(11) Uani 1 1 d . . .
H101 H 0.9863 0.5762 0.4726 0.041 Uiso 1 1 calc R . .
C102 C 0.8389(4) 0.5911(2) 0.4532(2) 0.0364(12) Uani 1 1 d . . .
H102 H 0.8226 0.6029 0.4952 0.044 Uiso 1 1 calc R . .
C103 C 0.7656(4) 0.5899(2) 0.4061(2) 0.0335(12) Uani 1 1 d . . .
H103 H 0.6988 0.6008 0.4162 0.040 Uiso 1 1 calc R . .
C104 C 0.7862(3) 0.57307(19) 0.3437(2) 0.0242(10) Uani 1 1 d . . .
C105 C 0.7046(4) 0.5733(2) 0.2940(2) 0.0357(12) Uani 1 1 d . . .
H10A H 0.6363 0.5392 0.2948 0.043 Uiso 1 1 calc R . .
H10B H 0.7331 0.5606 0.2531 0.043 Uiso 1 1 calc R . .
C106 C 0.6777(4) 0.6404(2) 0.3001(3) 0.0477(14) Uani 1 1 d . . .
H10C H 0.6464 0.6526 0.3396 0.072 Uiso 1 1 calc R . .
H10D H 0.6249 0.6370 0.2657 0.072 Uiso 1 1 calc R . .
H10E H 0.7447 0.6745 0.2989 0.072 Uiso 1 1 calc R . .
C107 C 1.0695(3) 0.5408(2) 0.3630(2) 0.0301(11) Uani 1 1 d . . .
H10F H 1.0532 0.4927 0.3426 0.036 Uiso 1 1 calc R . .
H10G H 1.1021 0.5654 0.3325 0.036 Uiso 1 1 calc R . .
C108 C 1.1539(4) 0.5555(2) 0.4169(2) 0.0419(13) Uani 1 1 d . . .
H10H H 1.1693 0.6026 0.4387 0.063 Uiso 1 1 calc R . .
H10I H 1.2212 0.5454 0.4015 0.063 Uiso 1 1 calc R . .
H10J H 1.1260 0.5279 0.4456 0.063 Uiso 1 1 calc R . .
C109 C 0.8696(13) -0.0406(6) 0.1556(6) 0.208(8) Uani 1 1 d . . .
C110 C 0.7604(17) -0.0626(10) 0.1288(9) 0.246(8) Uani 1 1 d . . .
C111 C 0.7564(12) -0.0646(8) 0.0516(6) 0.197(6) Uani 1 1 d . . .
C112 C 0.6574(13) -0.1254(9) 0.0231(7) 0.218(6) Uani 1 1 d . . .
C114 C 0.7136(13) -0.1453(8) 0.1051(11) 0.269(10) Uani 1 1 d . . .
C115 C 0.6093(11) -0.2025(15) 0.0559(7) 0.346(14) Uani 1 1 d . . .

loop_
_atom_site_aniso_label
_atom_site_aniso_U_11
_atom_site_aniso_U_22
_atom_site_aniso_U_33
_atom_site_aniso_U_23
_atom_site_aniso_U_13
_atom_site_aniso_U_12
Ni1 0.0271(3) 0.0162(3) 0.0127(3) 0.0018(2) 0.0024(2) 0.0062(2)
Ni2 0.0227(3) 0.0207(3) 0.0174(3) 0.0004(3) 0.0036(2) -0.0008(2)
P1 0.0476(8) 0.0244(6) 0.0199(7) 0.0040(6) 0.0042(6) 0.0134(6)
P2 0.0329(7) 0.0194(6) 0.0193(6) 0.0025(5) 0.0016(5) 0.0075(5)
P3 0.0242(6) 0.0209(6) 0.0273(7) 0.0020(5) 0.0057(5) 0.0054(5)
P4 0.0228(6) 0.0212(6) 0.0266(7) 0.0020(5) -0.0001(5) 0.0056(5)
P5 0.0298(7) 0.0193(6) 0.0268(7) 0.0052(5) -0.0007(6) 0.0023(5)
P6 0.0276(7) 0.0257(6) 0.0237(7) 0.0031(5) -0.0008(5) 0.0058(5)
P7 0.0195(6) 0.0201(6) 0.0280(7) -0.0004(5) 0.0048(5) 0.0030(5)
P8 0.0180(6) 0.0230(6) 0.0325(7) 0.0010(6) 0.0037(5) 0.0015(5)
Si1 0.0256(7) 0.0168(6) 0.0198(7) 0.0030(5) 0.0022(5) 0.0073(5)
Si2 0.0165(6) 0.0169(6) 0.0199(7) 0.0025(5) 0.0023(5) 0.0032(5)
N1 0.0210(19) 0.0158(17) 0.022(2) 0.0045(16) 0.0064(16) 0.0068(15)
N2 0.0178(19) 0.0199(18) 0.022(2) 0.0027(16) 0.0066(16) 0.0041(15)
N3 0.024(2) 0.027(2) 0.018(2) 0.0060(17) 0.0029(16) -0.0019(16)
N4 0.0225(19) 0.0213(18) 0.0090(18) -0.0009(15) 0.0045(15) 0.0070(15)
N5 0.028(2) 0.0177(18) 0.025(2) 0.0055(16) 0.0082(17) 0.0094(15)
N6 0.027(2) 0.0194(19) 0.034(2) -0.0007(18) -0.0031(18) 0.0071(16)
N7 0.0171(18) 0.0180(17) 0.0112(18) 0.0002(15) -0.0063(15) 0.0016(14)
N8 0.026(2) 0.0175(18) 0.0146(19) 0.0019(16) 0.0029(16) 0.0061(15)
C1 0.041(3) 0.026(3) 0.065(4) 0.000(3) 0.007(3) 0.012(2)
C2 0.042(3) 0.022(2) 0.027(3) 0.007(2) 0.009(2) 0.013(2)
C3 0.040(3) 0.021(2) 0.029(3) -0.003(2) -0.004(2) 0.011(2)
C4 0.037(3) 0.023(2) 0.032(3) -0.001(2) -0.010(2) 0.006(2)
C5 0.044(3) 0.033(3) 0.067(4) -0.014(3) -0.013(3) 0.011(2)
C6 0.029(3) 0.015(2) 0.033(3) 0.002(2) 0.011(2) 0.0088(19)
C7 0.026(3) 0.029(2) 0.042(3) 0.006(2) 0.006(2) 0.010(2)
C8 0.027(3) 0.037(3) 0.054(4) 0.003(3) -0.002(3) 0.006(2)
C9 0.026(3) 0.028(3) 0.085(5) 0.007(3) 0.007(3) 0.004(2)
C10 0.037(3) 0.023(3) 0.054(4) 0.009(3) 0.021(3) 0.006(2)
C11 0.039(3) 0.020(2) 0.041(3) 0.006(2) 0.018(2) 0.015(2)
C12 0.051(3) 0.044(3) 0.044(3) 0.015(3) 0.023(3) 0.013(3)
C13 0.079(4) 0.067(4) 0.073(5) 0.044(4) 0.032(4) 0.026(3)
C14 0.130(6) 0.072(4) 0.056(4) 0.019(4) 0.052(4) 0.036(4)
C15 0.022(3) 0.056(3) 0.042(3) 0.022(3) -0.002(2) 0.003(2)
C16 0.053(4) 0.094(4) 0.037(3) 0.023(3) 0.003(3) 0.037(3)
C17 0.055(4) 0.045(3) 0.048(4) 0.021(3) 0.006(3) 0.007(3)
C18 0.018(2) 0.018(2) 0.047(3) 0.003(2) -0.005(2) 0.0016(18)
C19 0.026(3) 0.021(2) 0.063(4) 0.011(3) 0.011(3) 0.001(2)
C20 0.045(3) 0.045(3) 0.067(4) 0.018(3) 0.023(3) 0.012(3)
C21 0.030(3) 0.059(4) 0.111(6) 0.019(4) 0.025(4) 0.020(3)
C22 0.031(3) 0.049(3) 0.081(5) 0.004(3) -0.009(3) 0.021(3)
C23 0.031(3) 0.025(3) 0.057(4) -0.007(3) -0.010(3) 0.010(2)
C24 0.042(3) 0.045(3) 0.049(4) -0.003(3) -0.023(3) 0.018(3)
C25 0.069(4) 0.054(3) 0.058(4) 0.001(3) -0.032(3) 0.027(3)
C26 0.078(5) 0.059(4) 0.088(5) -0.015(4) -0.043(4) 0.020(3)
C27 0.037(3) 0.033(3) 0.048(3) 0.017(3) 0.012(3) 0.004(2)
C28 0.074(4) 0.049(3) 0.052(4) 0.024(3) 0.013(3) 0.009(3)
C29 0.081(4) 0.035(3) 0.070(4) 0.014(3) 0.010(4) 0.021(3)
C30 0.035(3) 0.020(2) 0.026(3) 0.000(2) -0.006(2) 0.0027(19)
C31 0.014(2) 0.018(2) 0.017(2) 0.0037(19) 0.0021(18) 0.0009(17)
C32 0.025(2) 0.015(2) 0.023(3) 0.0008(19) 0.002(2) 0.0020(18)
C33 0.020(2) 0.024(2) 0.017(2) 0.003(2) 0.0009(19) 0.0052(18)
C34 0.042(3) 0.029(2) 0.017(2) 0.001(2) 0.001(2) 0.011(2)
C35 0.027(3) 0.017(2) 0.018(2) 0.0047(19) 0.003(2) 0.0064(18)
C36 0.029(3) 0.031(2) 0.018(2) 0.008(2) 0.000(2) 0.010(2)
C37 0.055(4) 0.044(3) 0.022(3) 0.007(2) 0.005(3) 0.020(3)
C38 0.056(4) 0.044(3) 0.024(3) -0.003(2) -0.015(3) 0.021(3)
C39 0.032(3) 0.033(3) 0.037(3) -0.001(2) -0.014(2) 0.010(2)
C40 0.028(3) 0.016(2) 0.029(3) -0.003(2) -0.008(2) 0.0068(19)
C41 0.020(2) 0.028(2) 0.040(3) 0.000(2) -0.002(2) 0.007(2)
C42 0.033(3) 0.036(3) 0.051(4) 0.009(3) 0.006(3) 0.010(2)
C43 0.034(3) 0.056(3) 0.031(3) 0.018(3) 0.012(2) 0.017(2)
C44 0.065(4) 0.118(5) 0.053(4) 0.037(4) 0.030(3) 0.039(4)
C45 0.033(3) 0.015(2) 0.004(2) -0.0034(18) 0.0032(19) 0.0070(18)
C46 0.034(3) 0.021(2) 0.011(2) 0.0047(19) 0.004(2) 0.0076(19)
C47 0.036(3) 0.031(2) 0.014(2) 0.004(2) -0.002(2) 0.009(2)
C48 0.047(3) 0.025(2) 0.022(3) 0.011(2) 0.007(2) 0.009(2)
C49 0.034(3) 0.029(2) 0.021(3) 0.005(2) 0.008(2) 0.002(2)
C50 0.033(3) 0.024(2) 0.013(2) 0.002(2) 0.004(2) 0.006(2)
C51 0.029(3) 0.039(3) 0.024(3) 0.010(2) 0.010(2) 0.013(2)
C52 0.038(3) 0.058(3) 0.052(4) 0.020(3) 0.001(3) 0.002(3)
C53 0.034(3) 0.042(3) 0.027(3) 0.018(2) 0.000(2) 0.007(2)
C54 0.038(3) 0.070(4) 0.043(3) 0.025(3) 0.003(3) 0.016(3)
C55 0.030(3) 0.017(2) 0.054(4) -0.004(2) 0.006(2) -0.004(2)
C56 0.023(2) 0.016(2) 0.021(2) 0.0028(19) -0.0011(19) -0.0002(18)
C57 0.030(3) 0.012(2) 0.026(3) -0.0014(19) 0.003(2) 0.0001(18)
C58 0.028(3) 0.020(2) 0.022(3) 0.001(2) 0.004(2) 0.0066(19)
C59 0.047(3) 0.030(3) 0.036(3) -0.002(2) 0.009(3) 0.011(2)
C60 0.014(2) 0.016(2) 0.028(3) 0.001(2) 0.0050(19) 0.0005(17)
C61 0.014(2) 0.018(2) 0.033(3) 0.002(2) 0.001(2) 0.0026(17)
C62 0.027(3) 0.027(2) 0.045(3) 0.003(2) 0.000(2) 0.010(2)
C63 0.031(3) 0.035(3) 0.050(4) -0.003(3) 0.016(3) 0.012(2)
C64 0.034(3) 0.033(3) 0.030(3) 0.000(2) 0.011(2) 0.002(2)
C65 0.024(2) 0.018(2) 0.029(3) 0.004(2) 0.007(2) -0.0021(18)
C66 0.031(3) 0.034(3) 0.027(3) 0.009(2) 0.007(2) 0.001(2)
C67 0.072(4) 0.057(4) 0.076(5) 0.044(4) 0.010(4) 0.002(3)
C68 0.055(4) 0.073(4) 0.027(3) 0.008(3) 0.004(3) 0.016(3)
C69 0.030(3) 0.036(3) 0.025(3) 0.006(2) -0.002(2) 0.013(2)
C70 0.050(3) 0.048(3) 0.037(3) 0.000(3) -0.014(3) 0.011(3)
C71 0.049(3) 0.049(3) 0.056(4) 0.031(3) 0.003(3) 0.016(3)
C72 0.022(2) 0.021(2) 0.028(3) 0.003(2) 0.011(2) 0.0052(18)
C73 0.037(3) 0.033(3) 0.035(3) 0.013(2) 0.013(2) 0.011(2)
C74 0.038(3) 0.073(4) 0.064(4) 0.043(3) 0.025(3) 0.022(3)
C75 0.036(3) 0.078(4) 0.088(5) 0.056(4) 0.034(3) 0.014(3)
C76 0.022(3) 0.050(3) 0.058(4) 0.015(3) 0.008(3) 0.009(2)
C77 0.020(2) 0.028(2) 0.032(3) 0.004(2) 0.005(2) 0.0081(19)
C78 0.029(3) 0.034(3) 0.033(3) 0.008(2) 0.002(2) 0.012(2)
C79 0.075(4) 0.047(3) 0.055(4) 0.014(3) 0.006(3) 0.029(3)
C80 0.049(3) 0.054(3) 0.049(4) 0.008(3) -0.007(3) 0.027(3)
C81 0.042(3) 0.035(3) 0.029(3) 0.009(2) 0.008(2) 0.016(2)
C82 0.087(5) 0.062(4) 0.038(4) 0.000(3) -0.013(3) 0.035(3)
C83 0.063(4) 0.051(3) 0.045(4) 0.022(3) 0.009(3) 0.021(3)
C84 0.028(3) 0.022(2) 0.026(3) -0.003(2) 0.008(2) -0.0003(19)
C85 0.017(2) 0.022(2) 0.021(2) 0.001(2) 0.0013(19) 0.0043(18)
C86 0.018(2) 0.022(2) 0.022(3) -0.002(2) 0.0024(19) 0.0035(18)
C87 0.016(2) 0.036(3) 0.021(3) 0.005(2) 0.000(2) 0.003(2)
C88 0.032(3) 0.045(3) 0.013(2) -0.003(2) 0.004(2) -0.001(2)
C89 0.031(3) 0.033(3) 0.017(2) 0.011(2) 0.002(2) 0.001(2)
C90 0.026(3) 0.059(3) 0.026(3) 0.016(3) -0.001(2) 0.011(2)
C91 0.037(3) 0.050(3) 0.038(3) 0.019(3) -0.006(3) 0.017(2)
C92 0.050(3) 0.048(3) 0.035(3) 0.027(3) -0.003(3) 0.001(3)
C93 0.032(3) 0.043(3) 0.021(3) 0.011(2) 0.003(2) 0.003(2)
C94 0.026(3) 0.029(2) 0.013(2) 0.003(2) -0.0013(19) 0.0015(19)
C95 0.034(3) 0.033(2) 0.017(2) 0.004(2) 0.003(2) 0.007(2)
C96 0.035(3) 0.054(3) 0.039(3) 0.011(3) 0.007(2) 0.012(2)
C97 0.046(3) 0.125(5) 0.064(4) 0.058(4) 0.019(3) 0.040(3)
C98A 0.067(5) 0.104(7) 0.063(6) 0.024(5) 0.017(4) 0.055(4)
C98B 0.052(7) 0.094(12) 0.059(11) 0.027(10) 0.025(9) 0.040(7)
C99 0.022(2) 0.017(2) 0.022(2) 0.0063(19) 0.008(2) 0.0053(18)
C100 0.022(2) 0.022(2) 0.021(2) 0.002(2) 0.004(2) 0.0023(18)
C101 0.043(3) 0.040(3) 0.019(3) 0.005(2) 0.006(2) 0.011(2)
C102 0.046(3) 0.044(3) 0.015(3) -0.006(2) 0.016(2) 0.015(2)
C103 0.030(3) 0.032(3) 0.040(3) 0.004(2) 0.019(2) 0.013(2)
C104 0.024(2) 0.019(2) 0.026(3) 0.000(2) 0.010(2) 0.0031(18)
C105 0.025(3) 0.036(3) 0.048(3) 0.011(3) 0.007(2) 0.010(2)
C106 0.030(3) 0.046(3) 0.074(4) 0.022(3) 0.007(3) 0.013(2)
C107 0.034(3) 0.032(3) 0.024(3) 0.003(2) 0.005(2) 0.012(2)
C108 0.037(3) 0.051(3) 0.038(3) 0.006(3) -0.005(3) 0.019(2)
C109 0.230(16) 0.182(11) 0.157(11) 0.066(9) -0.093(11) -0.061(11)
C110 0.31(2) 0.28(2) 0.24(2) 0.107(18) 0.083(17) 0.21(2)
C111 0.199(14) 0.270(16) 0.086(9) -0.043(10) -0.015(9) 0.076(11)
C112 0.208(16) 0.243(16) 0.159(13) -0.050(13) 0.017(12) 0.072(12)
C114 0.248(17) 0.185(12) 0.46(3) 0.212(17) 0.073(18) 0.093(12)
C115 0.117(11) 0.81(5) 0.122(12) 0.17(2) 0.003(9) 0.077(18)

loop_
_atom_type_symbol
_atom_type_description
_atom_type_scat_dispersion_real
_atom_type_scat_dispersion_imag
_atom_type_scat_source
C C 0.0033 0.0016 'International Tables Vol C Tables 4.2.6.8 and 6.1.1.4'
H H 0.0000 0.0000 'International Tables Vol C Tables 4.2.6.8 and 6.1.1.4'
N N 0.0061 0.0033 'International Tables Vol C Tables 4.2.6.8 and 6.1.1.4'
Si Si 0.0817 0.0704 'International Tables Vol C Tables 4.2.6.8 and 6.1.1.4'
P P 0.1023 0.0942 'International Tables Vol C Tables 4.2.6.8 and 6.1.1.4'
Ni Ni 0.3393 1.1124 'International Tables Vol C Tables 4.2.6.8 and 6.1.1.4'

loop_
_geom_angle_atom_site_label_1
_geom_angle_atom_site_label_2
_geom_angle_atom_site_label_3
_geom_angle
_geom_angle_site_symmetry_1
_geom_angle_site_symmetry_3
_geom_angle_publ_flag
N7 Ni1 N8 94.99(13) . . ?
N7 Ni1 P4 130.59(10) . . ?
N8 Ni1 P4 114.72(9) . . ?
N7 Ni1 P3 139.53(10) . . ?
N8 Ni1 P3 113.69(10) . . ?
P4 Ni1 P3 63.00(4) . . ?
N4 Ni2 N3 95.46(14) . . ?
N4 Ni2 P8 114.53(10) . . ?
N3 Ni2 P8 132.31(11) . . ?
N4 Ni2 P7 146.80(11) . . ?
N3 Ni2 P7 109.51(10) . . ?
P8 Ni2 P7 63.59(4) . . ?
P3 P1 P4 62.90(5) . . ?
P3 P1 Si1 83.23(6) . . ?
P4 P1 Si1 82.31(5) . . ?
Si1 P2 P4 82.85(6) . . ?
Si1 P2 P3 83.63(6) . . ?
P4 P2 P3 63.02(5) . . ?
Ni1 P3 P2 101.94(5) . . ?
Ni1 P3 P1 95.09(5) . . ?
P2 P3 P1 87.57(6) . . ?
Ni1 P3 P4 58.42(4) . . ?
P2 P3 P4 58.37(5) . . ?
P1 P3 P4 58.57(5) . . ?
P2 P4 Ni1 102.25(5) . . ?
P2 P4 P1 87.69(6) . . ?
Ni1 P4 P1 95.18(5) . . ?
P2 P4 P3 58.61(5) . . ?
Ni1 P4 P3 58.59(4) . . ?
P1 P4 P3 58.54(5) . . ?
P8 P5 Si2 82.80(5) . . ?
P8 P5 P7 63.55(5) . . ?
Si2 P5 P7 83.79(5) . . ?
Si2 P6 P8 82.43(6) . . ?
Si2 P6 P7 83.47(6) . . ?
P8 P6 P7 63.23(5) . . ?
P5 P7 Ni2 94.75(5) . . ?
P5 P7 P6 87.33(6) . . ?
Ni2 P7 P6 101.14(5) . . ?
P5 P7 P8 58.09(5) . . ?
Ni2 P7 P8 57.90(4) . . ?
P6 P7 P8 58.30(5) . . ?
Ni2 P8 P5 95.35(5) . . ?
Ni2 P8 P6 101.73(6) . . ?
P5 P8 P6 87.59(5) . . ?
Ni2 P8 P7 58.51(4) . . ?
P5 P8 P7 58.36(5) . . ?
P6 P8 P7 58.47(5) . . ?
N6 Si1 N5 103.98(16) . . ?
N6 Si1 P2 115.74(14) . . ?
N5 Si1 P2 115.95(13) . . ?
N6 Si1 P1 116.18(13) . . ?
N5 Si1 P1 117.43(12) . . ?
P2 Si1 P1 87.86(6) . . ?
N1 Si2 N2 103.61(15) . . ?
N1 Si2 P5 117.00(11) . . ?
N2 Si2 P5 114.93(11) . . ?
N1 Si2 P6 117.70(13) . . ?
N2 Si2 P6 116.45(13) . . ?
P5 Si2 P6 87.51(6) . . ?
C56 N1 C60 116.3(3) . . ?
C56 N1 Si2 124.9(3) . . ?
C60 N1 Si2 118.5(2) . . ?
C58 N2 C72 118.4(3) . . ?
C58 N2 Si2 123.0(3) . . ?
C72 N2 Si2 117.7(2) . . ?
C87 N3 C89 120.8(4) . . ?
C87 N3 Ni2 124.8(3) . . ?
C89 N3 Ni2 114.3(3) . . ?
C85 N4 C99 119.3(3) . . ?
C85 N4 Ni2 125.2(3) . . ?
C99 N4 Ni2 114.4(2) . . ?
C2 N5 C6 117.5(3) . . ?
C2 N5 Si1 123.8(3) . . ?
C6 N5 Si1 118.7(3) . . ?
C4 N6 C18 119.9(3) . . ?
C4 N6 Si1 122.1(3) . . ?
C18 N6 Si1 117.5(3) . . ?
C31 N7 C35 121.1(3) . . ?
C31 N7 Ni1 126.6(3) . . ?
C35 N7 Ni1 111.4(2) . . ?
C33 N8 C45 120.5(3) . . ?
C33 N8 Ni1 124.9(3) . . ?
C45 N8 Ni1 114.3(2) . . ?
C1 C2 C3 120.7(4) . . ?
C1 C2 N5 121.5(4) . . ?
C3 C2 N5 117.8(4) . . ?
C4 C3 C2 129.3(4) . . ?
C3 C4 N6 121.3(4) . . ?
C3 C4 C5 120.3(4) . . ?
N6 C4 C5 118.4(4) . . ?
C7 C6 C11 120.5(4) . . ?
C7 C6 N5 119.6(4) . . ?
C11 C6 N5 119.9(4) . . ?
C8 C7 C6 118.6(4) . . ?
C8 C7 C15 118.1(4) . . ?
C6 C7 C15 123.1(4) . . ?
C9 C8 C7 121.9(5) . . ?
C10 C9 C8 118.6(5) . . ?
C9 C10 C11 122.7(4) . . ?
C10 C11 C6 117.6(5) . . ?
C10 C11 C12 119.6(4) . . ?
C6 C11 C12 122.8(4) . . ?
C11 C12 C14 111.3(4) . . ?
C11 C12 C13 111.4(4) . . ?
C14 C12 C13 108.7(4) . . ?
C7 C15 C16 113.2(4) . . ?
C7 C15 C17 108.8(4) . . ?
C16 C15 C17 109.7(4) . . ?
C19 C18 C23 120.8(4) . . ?
C19 C18 N6 118.6(4) . . ?
C23 C18 N6 120.5(4) . . ?
C20 C19 C18 118.3(5) . . ?
C20 C19 C27 119.0(5) . . ?
C18 C19 C27 122.6(4) . . ?
C21 C20 C19 121.0(5) . . ?
C22 C21 C20 120.2(5) . . ?
C21 C22 C23 122.3(5) . . ?
C22 C23 C18 117.4(5) . . ?
C22 C23 C24 118.9(5) . . ?
C18 C23 C24 123.7(5) . . ?
C23 C24 C26 111.3(5) . . ?
C23 C24 C25 113.3(4) . . ?
C26 C24 C25 107.3(4) . . ?
C19 C27 C28 113.4(4) . . ?
C19 C27 C29 111.1(4) . . ?
C28 C27 C29 108.4(4) . . ?
N7 C31 C32 122.1(3) . . ?
N7 C31 C30 120.0(3) . . ?
C32 C31 C30 117.9(4) . . ?
C31 C32 C33 127.1(4) . . ?
N8 C33 C32 123.3(4) . . ?
N8 C33 C34 119.7(3) . . ?
C32 C33 C34 117.0(4) . . ?
C36 C35 C40 121.6(4) . . ?
C36 C35 N7 119.1(4) . . ?
C40 C35 N7 119.2(4) . . ?
C37 C36 C35 118.3(4) . . ?
C37 C36 C43 121.9(4) . . ?
C35 C36 C43 119.8(4) . . ?
C36 C37 C38 121.6(5) . . ?
C39 C38 C37 119.2(4) . . ?
C38 C39 C40 121.4(4) . . ?
C39 C40 C35 117.9(4) . . ?
C39 C40 C41 119.2(4) . . ?
C35 C40 C41 122.9(4) . . ?
C40 C41 C42 113.9(4) . . ?
C44 C43 C36 116.8(4) . . ?
C50 C45 C46 121.7(3) . . ?
C50 C45 N8 118.8(4) . . ?
C46 C45 N8 119.4(3) . . ?
C47 C46 C45 117.8(4) . . ?
C47 C46 C53 121.9(4) . . ?
C45 C46 C53 120.2(3) . . ?
C48 C47 C46 120.5(4) . . ?
C49 C48 C47 121.0(4) . . ?
C48 C49 C50 120.9(4) . . ?
C45 C50 C49 118.1(4) . . ?
C45 C50 C51 119.8(3) . . ?
C49 C50 C51 122.1(4) . . ?
C52 C51 C50 116.0(4) . . ?
C46 C53 C54 116.9(4) . . ?
C55 C56 N1 121.8(4) . . ?
C55 C56 C57 120.4(4) . . ?
N1 C56 C57 117.8(3) . . ?
C58 C57 C56 129.0(4) . . ?
C57 C58 N2 121.3(4) . . ?
C57 C58 C59 120.1(4) . . ?
N2 C58 C59 118.6(4) . . ?
C61 C60 C65 122.0(4) . . ?
C61 C60 N1 118.9(4) . . ?
C65 C60 N1 119.1(4) . . ?
C60 C61 C62 118.2(4) . . ?
C60 C61 C69 122.8(4) . . ?
C62 C61 C69 119.0(4) . . ?
C63 C62 C61 121.2(4) . . ?
C62 C63 C64 119.7(4) . . ?
C63 C64 C65 122.1(4) . . ?
C64 C65 C60 116.8(4) . . ?
C64 C65 C66 119.9(4) . . ?
C60 C65 C66 123.3(4) . . ?
C68 C66 C65 112.7(4) . . ?
C68 C66 C67 110.7(4) . . ?
C65 C66 C67 110.5(4) . . ?
C61 C69 C71 112.5(4) . . ?
C61 C69 C70 112.4(4) . . ?
C71 C69 C70 109.4(4) . . ?
C77 C72 C73 122.1(4) . . ?
C77 C72 N2 120.0(4) . . ?
C73 C72 N2 117.8(4) . . ?
C74 C73 C72 117.1(4) . . ?
C74 C73 C81 120.0(4) . . ?
C72 C73 C81 122.9(4) . . ?
C75 C74 C73 121.6(5) . . ?
C74 C75 C76 120.6(5) . . ?
C75 C76 C77 121.2(5) . . ?
C76 C77 C72 117.4(4) . . ?
C76 C77 C78 119.3(4) . . ?
C72 C77 C78 123.3(4) . . ?
C77 C78 C79 111.8(4) . . ?
C77 C78 C80 112.7(4) . . ?
C79 C78 C80 108.2(4) . . ?
C73 C81 C83 113.1(4) . . ?
C73 C81 C82 110.9(4) . . ?
C83 C81 C82 110.1(4) . . ?
N4 C85 C86 122.5(4) . . ?
N4 C85 C84 119.4(4) . . ?
C86 C85 C84 118.1(4) . . ?
C85 C86 C87 127.0(4) . . ?
N3 C87 C86 123.6(4) . . ?
N3 C87 C88 120.2(4) . . ?
C86 C87 C88 116.2(4) . . ?
C94 C89 C90 121.6(4) . . ?
C94 C89 N3 120.6(4) . . ?
C90 C89 N3 117.7(4) . . ?
C91 C90 C89 117.9(4) . . ?
C91 C90 C97 121.4(4) . . ?
C89 C90 C97 120.7(4) . . ?
C92 C91 C90 121.1(4) . . ?
C91 C92 C93 120.2(4) . . ?
C92 C93 C94 121.2(4) . . ?
C93 C94 C89 118.0(4) . . ?
C93 C94 C95 122.4(4) . . ?
C89 C94 C95 119.7(3) . . ?
C94 C95 C96 116.5(3) . . ?
C98B C97 C98A 62.7(10) . . ?
C98B C97 C90 133.3(12) . . ?
C98A C97 C90 119.8(5) . . ?
C100 C99 C104 121.4(4) . . ?
C100 C99 N4 119.2(3) . . ?
C104 C99 N4 119.3(4) . . ?
C99 C100 C101 118.4(4) . . ?
C99 C100 C107 120.3(4) . . ?
C101 C100 C107 121.3(4) . . ?
C102 C101 C100 121.0(4) . . ?
C103 C102 C101 120.0(4) . . ?
C102 C103 C104 122.0(4) . . ?
C103 C104 C99 117.2(4) . . ?
C103 C104 C105 120.1(4) . . ?
C99 C104 C105 122.7(4) . . ?
C104 C105 C106 114.0(4) . . ?
C108 C107 C100 116.3(4) . . ?
C109 C110 C114 114.3(13) . . ?

loop_
_geom_bond_atom_site_label_1
_geom_bond_atom_site_label_2
_geom_bond_distance
_geom_bond_site_symmetry_2
_geom_bond_publ_flag
Ni1 N7 1.891(3) . ?
Ni1 N8 1.921(3) . ?
Ni1 P4 2.2467(11) . ?
Ni1 P3 2.2508(12) . ?
Ni2 N4 1.898(3) . ?
Ni2 N3 1.912(3) . ?
Ni2 P8 2.2359(13) . ?
Ni2 P7 2.2509(12) . ?
P1 P3 2.2516(17) . ?
P1 P4 2.2524(17) . ?
P1 Si1 2.2540(15) . ?
P2 Si1 2.2368(17) . ?
P2 P4 2.2453(15) . ?
P2 P3 2.2511(15) . ?
P3 P4 2.3499(16) . ?
P5 P8 2.2416(17) . ?
P5 Si2 2.2464(14) . ?
P5 P7 2.2480(17) . ?
P6 Si2 2.2515(17) . ?
P6 P8 2.2529(15) . ?
P6 P7 2.2571(15) . ?
P7 P8 2.3640(15) . ?
Si1 N6 1.731(3) . ?
Si1 N5 1.731(3) . ?
Si2 N1 1.725(3) . ?
Si2 N2 1.734(3) . ?
N1 C56 1.421(5) . ?
N1 C60 1.450(5) . ?
N2 C58 1.415(5) . ?
N2 C72 1.458(5) . ?
N3 C87 1.311(5) . ?
N3 C89 1.440(5) . ?
N4 C85 1.336(5) . ?
N4 C99 1.430(5) . ?
N5 C2 1.423(5) . ?
N5 C6 1.452(5) . ?
N6 C4 1.406(5) . ?
N6 C18 1.452(5) . ?
N7 C31 1.328(5) . ?
N7 C35 1.442(5) . ?
N8 C33 1.318(5) . ?
N8 C45 1.442(4) . ?
C1 C2 1.365(6) . ?
C2 C3 1.418(6) . ?
C3 C4 1.367(6) . ?
C4 C5 1.469(6) . ?
C6 C7 1.400(6) . ?
C6 C11 1.411(6) . ?
C7 C8 1.389(6) . ?
C7 C15 1.529(6) . ?
C8 C9 1.373(6) . ?
C9 C10 1.372(7) . ?
C10 C11 1.390(6) . ?
C11 C12 1.506(7) . ?
C12 C14 1.536(7) . ?
C12 C13 1.552(6) . ?
C15 C16 1.529(7) . ?
C15 C17 1.537(6) . ?
C18 C19 1.415(7) . ?
C18 C23 1.420(6) . ?
C19 C20 1.385(6) . ?
C19 C27 1.516(6) . ?
C20 C21 1.378(7) . ?
C21 C22 1.371(8) . ?
C22 C23 1.378(7) . ?
C23 C24 1.517(7) . ?
C24 C26 1.540(7) . ?
C24 C25 1.548(6) . ?
C27 C28 1.534(7) . ?
C27 C29 1.541(6) . ?
C30 C31 1.508(5) . ?
C31 C32 1.397(5) . ?
C32 C33 1.407(5) . ?
C33 C34 1.508(6) . ?
C35 C36 1.391(6) . ?
C35 C40 1.405(5) . ?
C36 C37 1.383(6) . ?
C36 C43 1.518(6) . ?
C37 C38 1.387(6) . ?
C38 C39 1.377(6) . ?
C39 C40 1.393(6) . ?
C40 C41 1.498(6) . ?
C41 C42 1.534(5) . ?
C43 C44 1.500(6) . ?
C45 C50 1.393(5) . ?
C45 C46 1.409(5) . ?
C46 C47 1.395(5) . ?
C46 C53 1.503(5) . ?
C47 C48 1.383(6) . ?
C48 C49 1.364(6) . ?
C49 C50 1.397(5) . ?
C50 C51 1.522(6) . ?
C51 C52 1.515(6) . ?
C53 C54 1.506(6) . ?
C55 C56 1.368(5) . ?
C56 C57 1.433(6) . ?
C57 C58 1.358(5) . ?
C58 C59 1.468(6) . ?
C60 C61 1.389(5) . ?
C60 C65 1.410(6) . ?
C61 C62 1.390(6) . ?
C61 C69 1.522(6) . ?
C62 C63 1.371(6) . ?
C63 C64 1.374(6) . ?
C64 C65 1.391(6) . ?
C65 C66 1.520(6) . ?
C66 C68 1.517(6) . ?
C66 C67 1.527(6) . ?
C69 C71 1.530(5) . ?
C69 C70 1.533(6) . ?
C72 C77 1.399(6) . ?
C72 C73 1.416(6) . ?
C73 C74 1.389(6) . ?
C73 C81 1.518(6) . ?
C74 C75 1.369(7) . ?
C75 C76 1.372(7) . ?
C76 C77 1.396(6) . ?
C77 C78 1.522(6) . ?
C78 C79 1.532(6) . ?
C78 C80 1.543(6) . ?
C81 C83 1.527(6) . ?
C81 C82 1.529(6) . ?
C84 C85 1.505(5) . ?
C85 C86 1.397(6) . ?
C86 C87 1.400(5) . ?
C87 C88 1.521(6) . ?
C89 C94 1.392(6) . ?
C89 C90 1.404(6) . ?
C90 C91 1.385(6) . ?
C90 C97 1.501(7) . ?
C91 C92 1.366(6) . ?
C92 C93 1.379(6) . ?
C93 C94 1.384(5) . ?
C94 C95 1.509(6) . ?
C95 C96 1.523(6) . ?
C97 C98B 1.326(16) . ?
C97 C98A 1.437(8) . ?
C99 C100 1.398(6) . ?
C99 C104 1.416(6) . ?
C100 C101 1.399(6) . ?
C100 C107 1.523(6) . ?
C101 C102 1.377(6) . ?
C102 C103 1.371(6) . ?
C103 C104 1.399(6) . ?
C104 C105 1.494(6) . ?
C105 C106 1.528(6) . ?
C107 C108 1.505(6) . ?
C109 C110 1.413(19) . ?
C110 C114 1.67(2) . ?
C111 C112 1.562(17) . ?
